data_2212558
loop_
_publ_author_name
'Choi, Hong Dae'
'Seo,  Pil Ja'
'Son, Byeng Wha'
'Lee, Uk'

_publ_section_title
;
 5-Chloro-3-methylsulfinyl-2-phenyl-1-benzofuran
;
_journal_coeditor_code GW2002
_journal_issue 3
_journal_name_full 'Acta Crystallographica Section E'
_journal_page_first o1291
_journal_page_last o1292
_journal_paper_doi 10.1107/S1600536807006502
_journal_volume 63
_journal_year 2007
_chemical_formula_iupac 'C15 H11 Cl O2 S'
_chemical_formula_moiety 'C15 H11 Cl O2 S'
_chemical_formula_sum 'C15 H11 Cl O2 S'
_chemical_formula_weight 290.75
_chemical_name_systematic
;
5-Chloro-3-methylsulfinyl-2-phenyl-1-benzofuran
;
_space_group_IT_number 2
_symmetry_cell_setting triclinic
_symmetry_space_group_name_Hall '-P 1'
_symmetry_space_group_name_H-M 'P -1'
_atom_sites_solution_hydrogens geom
_atom_sites_solution_primary direct
_atom_sites_solution_secondary difmap
_audit_creation_method SHELXL97
_cell_angle_alpha 91.1950(10)
_cell_angle_beta 95.8820(10)
_cell_angle_gamma 113.4390(10)
_cell_formula_units_Z 2
_cell_length_a 8.1519(5)
_cell_length_b 8.2258(5)
_cell_length_c 10.6247(6)
_cell_measurement_reflns_used 4954
_cell_measurement_temperature 173(2)
_cell_measurement_theta_max 28.26
_cell_measurement_theta_min 2.70
_cell_volume 648.74(7)
_computing_cell_refinement 'SAINT (Bruker, 1997)'
_computing_data_collection 'SMART (Bruker, 1997)'
_computing_data_reduction SAINT
_computing_molecular_graphics 'ORTEP-3 (Farrugia, 1997) and DIAMOND (Brandenburg, 1998)'
_computing_publication_material SHELXL97
_computing_structure_refinement 'SHELXL97 (Sheldrick, 1997)'
_computing_structure_solution 'SHELXS97 (Sheldrick, 1997)'
_diffrn_ambient_temperature 173(2)
_diffrn_detector_area_resol_mean 10.00
_diffrn_measured_fraction_theta_full 0.981
_diffrn_measured_fraction_theta_max 0.981
_diffrn_measurement_device_type 'Bruker SMART CCD area-detector'
_diffrn_measurement_method '\f and \w'
_diffrn_radiation_monochromator graphite
_diffrn_radiation_source 'fine-focus sealed tube'
_diffrn_radiation_type MoK\a
_diffrn_radiation_wavelength 0.71073
_diffrn_reflns_av_R_equivalents 0.0131
_diffrn_reflns_av_sigmaI/netI 0.0169
_diffrn_reflns_limit_h_max 10
_diffrn_reflns_limit_h_min -10
_diffrn_reflns_limit_k_max 10
_diffrn_reflns_limit_k_min -10
_diffrn_reflns_limit_l_max 13
_diffrn_reflns_limit_l_min -13
_diffrn_reflns_number 5026
_diffrn_reflns_theta_full 25.99
_diffrn_reflns_theta_max 25.99
_diffrn_reflns_theta_min 1.93
_diffrn_standards_number 0
_exptl_absorpt_coefficient_mu 0.448
_exptl_absorpt_correction_T_max 0.895
_exptl_absorpt_correction_T_min 0.792
_exptl_absorpt_correction_type empirical
_exptl_absorpt_process_details '(SADABS; Sheldrick, 1999)'
_exptl_crystal_colour colourless
_exptl_crystal_density_diffrn 1.488
_exptl_crystal_density_method 'not measured'
_exptl_crystal_description block
_exptl_crystal_F_000 300
_exptl_crystal_size_max 0.65
_exptl_crystal_size_mid 0.43
_exptl_crystal_size_min 0.25
_refine_diff_density_max 0.213
_refine_diff_density_min -0.383
_refine_ls_extinction_method none
_refine_ls_goodness_of_fit_ref 1.117
_refine_ls_hydrogen_treatment constr
_refine_ls_matrix_type full
_refine_ls_number_parameters 172
_refine_ls_number_reflns 2484
_refine_ls_number_restraints 0
_refine_ls_restrained_S_all 1.117
_refine_ls_R_factor_all 0.0300
_refine_ls_R_factor_gt 0.0289
_refine_ls_shift/su_max 0.000
_refine_ls_shift/su_mean 0.000
_refine_ls_structure_factor_coef Fsqd
_refine_ls_weighting_details 'calc w = 1/[\s^2^(Fo^2^)+(0.0358P)^2^+0.3256P] where P=(Fo^2^+2Fc^2^)/3'
_refine_ls_weighting_scheme calc
_refine_ls_wR_factor_gt 0.0765
_refine_ls_wR_factor_ref 0.0777
_reflns_number_gt 2373
_reflns_number_total 2484
_reflns_threshold_expression I>2\s(I)
_cod_data_source_file gw2002.cif
_cod_data_source_block I
_cod_depositor_comments
;
The following automatic conversions were performed:
'_symmetry_cell_setting' value 'Triclinic' changed to 'triclinic'
according to '/home/saulius/struct/CIF-dictionaries/cif_core.dic'
dictionary named 'cif_core.dic' version 2.4.1 from 2010-06-29.

Automatic conversion script
Id: cif_fix_enum 1527 2010-12-29 10:47:43Z saulius 

The following automatic conversions were performed:

'_symmetry_cell_setting' value 'Triclinic' changed to 'triclinic'
according to /home/saulius/struct/CIF-dictionaries/cif_core.dic
dictionary named 'cif_core.dic' version 2.4.1 from 2010-06-29.

Automatic conversion script
Id: cif_fix_values 1715 2011-07-08 13:25:40Z adriana 
;
_cod_original_sg_symbol_Hall -p_1
_cod_database_code 2212558
_cod_database_fobs_code 2212558

loop_
_symmetry_equiv_pos_as_xyz
'x, y, z'
'-x, -y, -z'

loop_
_atom_site_type_symbol
_atom_site_label
_atom_site_fract_x
_atom_site_fract_y
_atom_site_fract_z
_atom_site_U_iso_or_equiv
_atom_site_adp_type
_atom_site_calc_flag
_atom_site_refinement_flags
_atom_site_occupancy
S S 0.20670(5) 0.18486(5) 0.09441(3) 0.02258(11) Uani d . 1
Cl Cl 0.79813(5) 0.60605(6) 0.51988(3) 0.03201(12) Uani d . 1
O O1 0.69955(13) 0.34529(14) -0.00775(10) 0.0231(2) Uani d . 1
O O2 0.17903(15) 0.32055(15) 0.17488(12) 0.0329(3) Uani d . 1
C C1 0.43980(19) 0.26649(19) 0.07956(13) 0.0205(3) Uani d . 1
C C2 0.58546(19) 0.37345(19) 0.17477(14) 0.0205(3) Uani d . 1
C C3 0.5999(2) 0.43216(19) 0.30166(14) 0.0225(3) Uani d . 1
H H3 0.4990 0.4048 0.3443 0.027 Uiso calc R 1
C C4 0.7715(2) 0.5329(2) 0.36050(14) 0.0237(3) Uani d . 1
C C5 0.9265(2) 0.5776(2) 0.29882(15) 0.0260(3) Uani d . 1
H H5 1.0389 0.6461 0.3426 0.031 Uiso calc R 1
C C6 0.9130(2) 0.5202(2) 0.17334(15) 0.0252(3) Uani d . 1
H H6 1.0138 0.5484 0.1306 0.030 Uiso calc R 1
C C7 0.74121(19) 0.41883(19) 0.11499(14) 0.0216(3) Uani d . 1
C C8 0.51487(19) 0.25412(19) -0.02768(14) 0.0213(3) Uani d . 1
C C9 0.44204(19) 0.16598(19) -0.15405(14) 0.0218(3) Uani d . 1
C C10 0.2880(2) 0.0077(2) -0.17214(15) 0.0262(3) Uani d . 1
H H10 0.2314 -0.0438 -0.1027 0.031 Uiso calc R 1
C C11 0.2186(2) -0.0733(2) -0.29283(16) 0.0311(4) Uani d . 1
H H11 0.1150 -0.1779 -0.3043 0.037 Uiso calc R 1
C C12 0.3042(2) 0.0020(2) -0.39622(16) 0.0332(4) Uani d . 1
H H12 0.2576 -0.0519 -0.4772 0.040 Uiso calc R 1
C C13 0.4599(2) 0.1583(2) -0.37933(15) 0.0306(3) Uani d . 1
H H13 0.5176 0.2072 -0.4490 0.037 Uiso calc R 1
C C14 0.5293(2) 0.2411(2) -0.25942(14) 0.0248(3) Uani d . 1
H H14 0.6328 0.3458 -0.2485 0.030 Uiso calc R 1
C C15 0.1957(2) 0.0090(2) 0.19507(18) 0.0356(4) Uani d . 1
H H15A 0.0743 -0.0524 0.2139 0.053 Uiso calc R 1
H H15B 0.2741 0.0581 0.2725 0.053 Uiso calc R 1
H H15C 0.2327 -0.0726 0.1526 0.053 Uiso calc R 1

loop_
_atom_site_aniso_label
_atom_site_aniso_U_11
_atom_site_aniso_U_22
_atom_site_aniso_U_33
_atom_site_aniso_U_12
_atom_site_aniso_U_13
_atom_site_aniso_U_23
S 0.01645(19) 0.0242(2) 0.0261(2) 0.00674(14) 0.00386(14) 0.00235(14)
Cl 0.0309(2) 0.0409(2) 0.0215(2) 0.01326(17) -0.00215(15) -0.00526(15)
O1 0.0186(5) 0.0267(5) 0.0216(5) 0.0063(4) 0.0047(4) -0.0002(4)
O2 0.0280(6) 0.0284(6) 0.0454(7) 0.0123(5) 0.0142(5) 0.0008(5)
C1 0.0178(7) 0.0218(7) 0.0208(7) 0.0067(5) 0.0029(5) 0.0018(5)
C2 0.0180(7) 0.0203(7) 0.0236(7) 0.0078(5) 0.0033(5) 0.0029(5)
C3 0.0216(7) 0.0253(7) 0.0221(7) 0.0105(6) 0.0045(6) 0.0022(6)
C4 0.0262(8) 0.0251(7) 0.0204(7) 0.0115(6) 0.0009(6) 0.0000(6)
C5 0.0198(7) 0.0248(7) 0.0298(8) 0.0063(6) -0.0012(6) 0.0006(6)
C6 0.0188(7) 0.0261(8) 0.0290(8) 0.0067(6) 0.0056(6) 0.0023(6)
C7 0.0217(7) 0.0229(7) 0.0208(7) 0.0094(6) 0.0043(6) 0.0022(5)
C8 0.0184(7) 0.0205(7) 0.0240(7) 0.0066(6) 0.0035(5) 0.0033(5)
C9 0.0233(7) 0.0233(7) 0.0216(7) 0.0121(6) 0.0035(6) 0.0009(5)
C10 0.0273(8) 0.0248(8) 0.0258(8) 0.0090(6) 0.0052(6) 0.0013(6)
C11 0.0308(8) 0.0263(8) 0.0321(8) 0.0083(7) 0.0007(7) -0.0037(6)
C12 0.0409(9) 0.0356(9) 0.0233(8) 0.0168(7) -0.0007(7) -0.0057(6)
C13 0.0377(9) 0.0354(9) 0.0220(7) 0.0171(7) 0.0070(6) 0.0038(6)
C14 0.0257(7) 0.0254(7) 0.0251(7) 0.0114(6) 0.0054(6) 0.0034(6)
C15 0.0312(9) 0.0305(9) 0.0477(10) 0.0121(7) 0.0147(8) 0.0157(7)

loop_
_atom_type_symbol
_atom_type_description
_atom_type_scat_dispersion_real
_atom_type_scat_dispersion_imag
_atom_type_scat_source
C C 0.0033 0.0016 'International Tables Vol C Tables 4.2.6.8 and 6.1.1.4'
H H 0.0000 0.0000 'International Tables Vol C Tables 4.2.6.8 and 6.1.1.4'
O O 0.0106 0.0060 'International Tables Vol C Tables 4.2.6.8 and 6.1.1.4'
S S 0.1246 0.1234 'International Tables Vol C Tables 4.2.6.8 and 6.1.1.4'
Cl Cl 0.1484 0.1585 'International Tables Vol C Tables 4.2.6.8 and 6.1.1.4'

loop_
_geom_angle_atom_site_label_1
_geom_angle_atom_site_label_2
_geom_angle_atom_site_label_3
_geom_angle
O2 S C1 107.06(7)
O2 S C15 105.94(8)
C1 S C15 97.64(7)
C7 O1 C8 106.70(10)
C8 C1 C2 107.20(10)
C8 C1 S 126.30(10)
C2 C1 S 126.30(10)
C7 C2 C3 119.40(10)
C7 C2 C1 105.00(10)
C3 C2 C1 135.60(10)
C4 C3 C2 116.70(10)
C4 C3 H3 121.6
C2 C3 H3 121.6
C3 C4 C5 123.10(10)
C3 C4 Cl 118.70(10)
C5 C4 Cl 118.20(10)
C6 C5 C4 120.40(10)
C6 C5 H5 119.8
C4 C5 H5 119.8
C7 C6 C5 116.30(10)
C7 C6 H6 121.9
C5 C6 H6 121.9
O1 C7 C6 125.30(10)
O1 C7 C2 110.60(10)
C6 C7 C2 124.10(10)
C1 C8 O1 110.60(10)
C1 C8 C9 134.00(10)
O1 C8 C9 115.50(10)
C10 C9 C14 119.40(10)
C10 C9 C8 121.10(10)
C14 C9 C8 119.50(10)
C11 C10 C9 120.6(2)
C11 C10 H10 119.7
C9 C10 H10 119.7
C12 C11 C10 119.8(2)
C12 C11 H11 120.1
C10 C11 H11 120.1
C11 C12 C13 120.3(2)
C11 C12 H12 119.9
C13 C12 H12 119.9
C14 C13 C12 120.4(2)
C14 C13 H13 119.8
C12 C13 H13 119.8
C13 C14 C9 119.60(10)
C13 C14 H14 120.2
C9 C14 H14 120.2
S C15 H15A 109.5
S C15 H15B 109.5
H15A C15 H15B 109.5
S C15 H15C 109.5
H15A C15 H15C 109.5
H15B C15 H15C 109.5

loop_
_geom_bond_atom_site_label_1
_geom_bond_atom_site_label_2
_geom_bond_distance
S O2 1.4930(10)
S C1 1.7710(10)
S C15 1.796(2)
Cl C4 1.748(2)
O1 C7 1.377(2)
O1 C8 1.380(2)
C1 C8 1.368(2)
C1 C2 1.447(2)
C2 C7 1.397(2)
C2 C3 1.400(2)
C3 C4 1.383(2)
C3 H3 0.9300
C4 C5 1.404(2)
C5 C6 1.384(2)
C5 H5 0.9300
C6 C7 1.383(2)
C6 H6 0.9300
C8 C9 1.461(2)
C9 C10 1.395(2)
C9 C14 1.408(2)
C10 C11 1.387(2)
C10 H10 0.9300
C11 C12 1.385(2)
C11 H11 0.9300
C12 C13 1.393(2)
C12 H12 0.9300
C13 C14 1.384(2)
C13 H13 0.9300
C14 H14 0.9300
C15 H15A 0.9600
C15 H15B 0.9600
C15 H15C 0.9600

loop_
_geom_torsion_atom_site_label_1
_geom_torsion_atom_site_label_2
_geom_torsion_atom_site_label_3
_geom_torsion_atom_site_label_4
_geom_torsion
O2 S C1 C8 -139.90(10)
C15 S C1 C8 110.7(2)
O2 S C1 C2 33.60(10)
C15 S C1 C2 -75.70(10)
S C1 C2 C7 -174.30(10)
C8 C1 C2 C3 -178.8(2)
S C1 C2 C3 6.6(2)
C1 C2 C3 C4 178.7(2)
C2 C3 C4 C5 0.4(2)
C2 C3 C4 Cl -178.70(10)
C3 C4 C5 C6 -0.3(2)
Cl C4 C5 C6 178.90(10)
C4 C5 C6 C7 -0.1(2)
C8 O1 C7 C6 179.50(10)
C5 C6 C7 O1 -178.20(10)
C5 C6 C7 C2 0.2(2)
C3 C2 C7 O1 178.50(10)
C1 C2 C7 C6 -179.30(10)
C2 C1 C8 O1 0.3(2)
S C1 C8 O1 174.90(10)
C2 C1 C8 C9 179.7(2)
S C1 C8 C9 -5.7(3)
C7 O1 C8 C9 179.70(10)
C1 C8 C9 C10 -31.6(2)
O1 C8 C9 C10 147.80(10)
C1 C8 C9 C14 148.9(2)
O1 C8 C9 C14 -31.7(2)
C14 C9 C10 C11 -1.4(2)
C8 C9 C10 C11 179.00(10)
C9 C10 C11 C12 0.9(2)
C10 C11 C12 C13 0.3(3)
C11 C12 C13 C14 -0.9(3)
C12 C13 C14 C9 0.4(2)
C10 C9 C14 C13 0.8(2)
C8 C9 C14 C13 -179.70(10)

loop_
_cod_related_entry_id
_cod_related_entry_database
_cod_related_entry_code
1 ChemSpider 21125193
